data_1528670
loop_
_publ_author_name
'Lacroix-Orio, L.'
'Tillard, M.'
'Belin, C.'

_publ_section_title
;
 Synthesis, crystal and electronic structure of Li8 Zn2 Ge3, a compound
 displaying an open layered anionic network
;
_journal_name_full 'Solid State Sciences'
_journal_page_first 208
_journal_page_last 215
_journal_volume 8
_journal_year 2006
_chemical_formula_sum 'Ge Li Zn'
_chemical_name_systematic 'Li Zn Ge'
_space_group_IT_number 187
_symmetry_space_group_name_Hall 'P -6 2'
_symmetry_space_group_name_H-M 'P -6 m 2'
_cell_angle_alpha 90
_cell_angle_beta 90
_cell_angle_gamma 120
_cell_formula_units_Z 3
_cell_length_a 4.2775
_cell_length_b 4.2775
_cell_length_c 9.3653
_cell_volume 148.399
_citation_journal_id_ASTM SSSCFJ
_cod_data_source_file Lacroix-Orio_SSSCFJ_2006_752.cif
_cod_data_source_block Ge1Li1Zn1
_cod_original_cell_volume 148.3995
_cod_original_formula_sum 'Ge1 Li1 Zn1'
_cod_database_code 1528670

loop_
_symmetry_equiv_pos_as_xyz
x,y,z
-x+y,-x,-z
-y,x-y,z
x,y,-z
-x+y,-x,z
-y,x-y,-z
-y,-x,-z
-x+y,y,z
x,x-y,-z
-y,-x,z
-x+y,y,-z
x,x-y,z

loop_
_atom_site_label
_atom_site_type_symbol
_atom_site_fract_x
_atom_site_fract_y
_atom_site_fract_z
_atom_site_occupancy
_atom_site_U_iso_or_equiv
Ge2 Ge 0 0 0 1 0.0
Zn1 Zn 0 0 0.29483 1 0.0
Li1 Li 0.3333 -0.3333 0.5 1 0.0
Zn2 Zn 0.6667 0.3333 0 1 0.0
Li2 Li 0.3333 -0.3333 0.16 1 0.0
Ge1 Ge 0.6667 0.3333 0.36328 1 0.0
